data_7054454
loop_
_publ_author_name
'Liu, Xuelin'
'Zhang, Weiqiang'
'Zhang, Guofang'
'Gao, Ziwei'

_publ_section_title
;
 Low-migratory ionic ferrocene-based burning rate catalysts with high
 combustion catalytic efficiency
;
_journal_issue 1
_journal_name_full 'New J. Chem.'
_journal_page_first 155
_journal_paper_doi 10.1039/C4NJ01216J
_journal_volume 39
_journal_year 2015
_chemical_formula_sum 'C22 H21 Fe N5 O7'
_chemical_formula_weight 523.29
_chemical_name_systematic
; 
 ? 
;
_space_group_IT_number 2
_symmetry_cell_setting triclinic
_symmetry_space_group_name_Hall '-P 1'
_symmetry_space_group_name_H-M 'P -1'
_atom_sites_solution_hydrogens geom
_atom_sites_solution_primary direct
_atom_sites_solution_secondary difmap
_audit_creation_method SHELXL-97
_cell_angle_alpha 109.571(4)
_cell_angle_beta 96.214(4)
_cell_angle_gamma 105.601(4)
_cell_formula_units_Z 2
_cell_length_a 9.4141(4)
_cell_length_b 11.4937(5)
_cell_length_c 11.5265(6)
_cell_measurement_temperature 296(2)
_cell_volume 1104.49(10)
_computing_structure_refinement 'SHELXL-97 (Sheldrick, 1997)'
_computing_structure_solution 'SHELXS-97 (Sheldrick, 1990)'
_diffrn_ambient_temperature 296(2)
_diffrn_measured_fraction_theta_full 0.999
_diffrn_measured_fraction_theta_max 0.999
_diffrn_radiation_monochromator graphite
_diffrn_radiation_source 'fine-focus sealed tube'
_diffrn_radiation_type MoK\a
_diffrn_radiation_wavelength 0.71073
_diffrn_reflns_av_R_equivalents 0.0455
_diffrn_reflns_av_sigmaI/netI 0.0290
_diffrn_reflns_limit_h_max 11
_diffrn_reflns_limit_h_min -11
_diffrn_reflns_limit_k_max 14
_diffrn_reflns_limit_k_min -14
_diffrn_reflns_limit_l_max 14
_diffrn_reflns_limit_l_min -14
_diffrn_reflns_number 22052
_diffrn_reflns_theta_full 26.00
_diffrn_reflns_theta_max 26.00
_diffrn_reflns_theta_min 3.00
_exptl_absorpt_coefficient_mu 0.739
_exptl_absorpt_correction_T_max 0.9365
_exptl_absorpt_correction_T_min 0.8909
_exptl_absorpt_correction_type multi-scan
_exptl_absorpt_process_details sadabs
_exptl_crystal_density_diffrn 1.573
_exptl_crystal_density_method 'not measured'
_exptl_crystal_F_000 540
_exptl_crystal_size_max 0.16
_exptl_crystal_size_mid 0.11
_exptl_crystal_size_min 0.09
_refine_diff_density_max 0.408
_refine_diff_density_min -0.293
_refine_diff_density_rms 0.053
_refine_ls_extinction_method none
_refine_ls_goodness_of_fit_ref 1.061
_refine_ls_hydrogen_treatment constr
_refine_ls_matrix_type full
_refine_ls_number_parameters 317
_refine_ls_number_reflns 4341
_refine_ls_number_restraints 0
_refine_ls_restrained_S_all 1.061
_refine_ls_R_factor_all 0.0490
_refine_ls_R_factor_gt 0.0392
_refine_ls_shift/su_max 0.001
_refine_ls_shift/su_mean 0.000
_refine_ls_structure_factor_coef Fsqd
_refine_ls_weighting_details 'calc w=1/[\s^2^(Fo^2^)+(0.0552P)^2^+0.4729P] where P=(Fo^2^+2Fc^2^)/3'
_refine_ls_weighting_scheme calc
_refine_ls_wR_factor_gt 0.1011
_refine_ls_wR_factor_ref 0.1117
_reflns_number_gt 3681
_reflns_number_total 4341
_reflns_threshold_expression >2sigma(I)
_cod_data_source_file c4nj01216j2.cif
_cod_data_source_block exp_5986
_cod_depositor_comments 'Adding full bibliography for 7054449--7054458.cif.'
_cod_original_cell_volume 1104.50(9)
_cod_original_sg_symbol_H-M P-1
_cod_database_code 7054454

loop_
_symmetry_equiv_pos_as_xyz
'x, y, z'
'-x, -y, -z'

loop_
_atom_site_label
_atom_site_type_symbol
_atom_site_fract_x
_atom_site_fract_y
_atom_site_fract_z
_atom_site_U_iso_or_equiv
_atom_site_adp_type
_atom_site_occupancy
_atom_site_symmetry_multiplicity
_atom_site_calc_flag
_atom_site_refinement_flags
Fe1 Fe 0.79994(3) 0.57992(3) 0.65110(3) 0.03795(13) Uani 1 1 d .
C1 C 0.6396(3) 0.0035(2) 0.8966(2) 0.0416(5) Uani 1 1 d .
C2 C 0.5070(3) -0.1050(2) 0.8170(2) 0.0403(5) Uani 1 1 d .
C3 C 0.4187(3) -0.1039(2) 0.7152(2) 0.0413(5) Uani 1 1 d .
H3 H 0.3344 -0.1760 0.6677 0.050 Uiso 1 1 calc R
C4 C 0.4544(2) 0.0036(2) 0.6832(2) 0.0392(5) Uani 1 1 d .
C5 C 0.5821(3) 0.1110(2) 0.7502(2) 0.0402(5) Uani 1 1 d .
H5A H 0.6063 0.1832 0.7276 0.048 Uiso 1 1 calc R
C6 C 0.6705(3) 0.1081(2) 0.8492(2) 0.0404(5) Uani 1 1 d .
C7 C 0.8936(3) 0.7665(2) 0.6663(2) 0.0392(5) Uani 1 1 d .
C8 C 0.9688(3) 0.6853(2) 0.5947(2) 0.0438(5) Uani 1 1 d .
H8 H 1.0763 0.6956 0.6159 0.053 Uiso 1 1 calc R
C9 C 0.8616(3) 0.5868(3) 0.4882(2) 0.0509(6) Uani 1 1 d .
H9 H 0.8818 0.5164 0.4232 0.061 Uiso 1 1 calc R
C10 C 0.7198(3) 0.6051(3) 0.4928(2) 0.0531(7) Uani 1 1 d .
H10 H 0.6247 0.5503 0.4314 0.064 Uiso 1 1 calc R
C11 C 0.7392(3) 0.7168(3) 0.6023(2) 0.0466(6) Uani 1 1 d .
H11 H 0.6598 0.7528 0.6296 0.056 Uiso 1 1 calc R
C12 C 0.8960(3) 0.5214(3) 0.7795(3) 0.0634(8) Uani 1 1 d .
H12 H 1.0042 0.5477 0.8154 0.076 Uiso 1 1 calc R
C13 C 0.8127(3) 0.4117(3) 0.6687(3) 0.0584(7) Uani 1 1 d .
H13 H 0.8532 0.3488 0.6141 0.070 Uiso 1 1 calc R
C14 C 0.6612(3) 0.4088(3) 0.6514(3) 0.0553(7) Uani 1 1 d .
H14 H 0.5777 0.3438 0.5823 0.066 Uiso 1 1 calc R
C15 C 0.6509(3) 0.5163(3) 0.7506(3) 0.0566(7) Uani 1 1 d .
H15 H 0.5591 0.5390 0.7632 0.068 Uiso 1 1 calc R
C16 C 0.7959(3) 0.5847(3) 0.8286(3) 0.0597(7) Uani 1 1 d .
H16 H 0.8224 0.6638 0.9051 0.072 Uiso 1 1 calc R
C17 C 0.9643(3) 0.8830(2) 0.7864(2) 0.0452(6) Uani 1 1 d .
H17A H 0.8879 0.8980 0.8343 0.054 Uiso 1 1 calc R
H17B H 1.0405 0.8670 0.8369 0.054 Uiso 1 1 calc R
C18 C 0.9726(3) 1.0359(2) 0.6688(2) 0.0519(7) Uani 1 1 d .
H18 H 0.8811 0.9891 0.6108 0.062 Uiso 1 1 calc R
C19 C 1.0679(3) 1.1499(3) 0.6795(2) 0.0556(7) Uani 1 1 d .
H19 H 1.0546 1.1975 0.6303 0.067 Uiso 1 1 calc R
C20 C 1.1655(3) 1.0920(2) 0.8232(2) 0.0405(5) Uani 1 1 d .
H20 H 1.2301 1.0916 0.8900 0.049 Uiso 1 1 calc R
C21 C 1.3207(3) 1.3042(3) 0.8217(3) 0.0590(7) Uani 1 1 d .
H21A H 1.3734 1.3057 0.7541 0.071 Uiso 1 1 calc R
H21B H 1.3897 1.3041 0.8904 0.071 Uiso 1 1 calc R
C22 C 1.2749(4) 1.4244(3) 0.8664(3) 0.0715(9) Uani 1 1 d .
H22A H 1.2186 1.4314 0.7959 0.107 Uiso 1 1 calc R
H22B H 1.3635 1.5000 0.9054 0.107 Uiso 1 1 calc R
H22C H 1.2131 1.4186 0.9266 0.107 Uiso 1 1 calc R
O1 O 0.7169(2) 0.0113(2) 0.99382(19) 0.0697(6) Uani 1 1 d .
O2 O 0.5313(3) -0.2310(2) 0.9326(2) 0.0892(8) Uani 1 1 d .
O3 O 0.3501(4) -0.3113(3) 0.7755(3) 0.1223(13) Uani 1 1 d .
O4 O 0.2454(2) -0.0928(2) 0.5202(2) 0.0751(7) Uani 1 1 d .
O5 O 0.3906(2) 0.09897(19) 0.54774(18) 0.0617(5) Uani 1 1 d .
O6 O 0.7984(3) 0.3279(2) 0.9361(3) 0.1040(10) Uani 1 1 d .
O7 O 0.9225(3) 0.1998(2) 0.9451(2) 0.0877(8) Uani 1 1 d .
N1 N 0.4601(3) -0.2221(2) 0.8444(2) 0.0586(6) Uani 1 1 d .
N2 N 0.3579(2) 0.0030(2) 0.5770(2) 0.0482(5) Uani 1 1 d .
N3 N 0.8066(3) 0.2206(2) 0.9162(2) 0.0538(6) Uani 1 1 d .
N4 N 1.0346(2) 1.00022(18) 0.75926(17) 0.0414(5) Uani 1 1 d .
N5 N 1.1892(2) 1.18457(19) 0.77602(19) 0.0456(5) Uani 1 1 d .

loop_
_atom_site_aniso_label
_atom_site_aniso_U_11
_atom_site_aniso_U_22
_atom_site_aniso_U_33
_atom_site_aniso_U_23
_atom_site_aniso_U_13
_atom_site_aniso_U_12
Fe1 0.03160(19) 0.0385(2) 0.0394(2) 0.01545(15) 0.00031(13) 0.00663(14)
C1 0.0442(13) 0.0447(13) 0.0393(12) 0.0187(10) 0.0050(10) 0.0177(10)
C2 0.0455(13) 0.0383(12) 0.0414(12) 0.0189(10) 0.0080(10) 0.0164(10)
C3 0.0353(12) 0.0429(13) 0.0429(13) 0.0156(10) 0.0027(10) 0.0114(10)
C4 0.0358(12) 0.0463(13) 0.0380(12) 0.0189(10) 0.0015(9) 0.0162(10)
C5 0.0423(12) 0.0412(12) 0.0381(12) 0.0175(10) 0.0053(10) 0.0138(10)
C6 0.0377(12) 0.0408(12) 0.0365(12) 0.0112(10) 0.0013(9) 0.0104(10)
C7 0.0450(13) 0.0352(12) 0.0376(12) 0.0168(9) 0.0039(10) 0.0119(10)
C8 0.0406(12) 0.0401(13) 0.0553(14) 0.0224(11) 0.0147(11) 0.0134(10)
C9 0.0685(17) 0.0439(14) 0.0426(14) 0.0168(11) 0.0178(12) 0.0194(12)
C10 0.0567(16) 0.0537(15) 0.0421(14) 0.0191(12) -0.0080(12) 0.0136(12)
C11 0.0459(13) 0.0520(14) 0.0459(13) 0.0193(11) 0.0027(11) 0.0242(11)
C12 0.0503(16) 0.0711(19) 0.0714(19) 0.0471(17) -0.0071(14) 0.0065(14)
C13 0.0670(18) 0.0494(15) 0.0714(19) 0.0353(14) 0.0177(15) 0.0221(14)
C14 0.0496(15) 0.0464(15) 0.0586(16) 0.0233(13) 0.0030(12) -0.0029(11)
C15 0.0509(15) 0.0606(17) 0.0567(16) 0.0279(14) 0.0162(13) 0.0067(13)
C16 0.0711(19) 0.0584(17) 0.0397(14) 0.0215(12) 0.0045(13) 0.0050(14)
C17 0.0519(14) 0.0396(13) 0.0424(13) 0.0189(10) 0.0040(11) 0.0105(11)
C18 0.0615(16) 0.0450(14) 0.0419(13) 0.0169(11) -0.0109(12) 0.0143(12)
C19 0.0730(19) 0.0493(15) 0.0472(15) 0.0246(12) -0.0030(13) 0.0225(14)
C20 0.0458(13) 0.0375(12) 0.0392(12) 0.0160(10) 0.0015(10) 0.0161(10)
C21 0.0593(17) 0.0441(15) 0.0712(19) 0.0273(14) 0.0083(14) 0.0085(12)
C22 0.102(3) 0.0448(16) 0.0665(19) 0.0233(14) 0.0273(18) 0.0159(16)
O1 0.0747(14) 0.0682(13) 0.0584(12) 0.0343(10) -0.0186(10) 0.0110(11)
O2 0.112(2) 0.0683(15) 0.0851(16) 0.0507(13) -0.0156(14) 0.0130(13)
O3 0.134(2) 0.0658(16) 0.124(2) 0.0598(16) -0.051(2) -0.0328(16)
O4 0.0595(13) 0.0686(14) 0.0777(14) 0.0322(11) -0.0305(11) 0.0026(10)
O5 0.0676(13) 0.0623(12) 0.0598(12) 0.0361(10) -0.0041(10) 0.0191(10)
O6 0.107(2) 0.0476(14) 0.121(2) 0.0242(14) -0.0315(17) 0.0005(13)
O7 0.0487(13) 0.0856(17) 0.0954(18) 0.0133(14) -0.0126(12) 0.0076(11)
N1 0.0702(16) 0.0463(13) 0.0576(14) 0.0269(11) 0.0022(12) 0.0121(11)
N2 0.0452(12) 0.0535(13) 0.0453(12) 0.0212(10) -0.0024(9) 0.0168(10)
N3 0.0523(14) 0.0485(13) 0.0458(12) 0.0142(10) -0.0064(10) 0.0046(10)
N4 0.0503(12) 0.0344(10) 0.0360(10) 0.0137(8) -0.0016(9) 0.0123(9)
N5 0.0543(12) 0.0367(10) 0.0464(11) 0.0183(9) 0.0038(9) 0.0153(9)

loop_
_atom_type_symbol
_atom_type_description
_atom_type_scat_dispersion_real
_atom_type_scat_dispersion_imag
_atom_type_scat_source
C C 0.0033 0.0016 'International Tables Vol C Tables 4.2.6.8 and 6.1.1.4'
H H 0.0000 0.0000 'International Tables Vol C Tables 4.2.6.8 and 6.1.1.4'
N N 0.0061 0.0033 'International Tables Vol C Tables 4.2.6.8 and 6.1.1.4'
O O 0.0106 0.0060 'International Tables Vol C Tables 4.2.6.8 and 6.1.1.4'
Fe Fe 0.3463 0.8444 'International Tables Vol C Tables 4.2.6.8 and 6.1.1.4'

loop_
_geom_angle_atom_site_label_1
_geom_angle_atom_site_label_2
_geom_angle_atom_site_label_3
_geom_angle
C7 Fe1 C11 41.04(10)
C7 Fe1 C8 40.99(10)
C11 Fe1 C8 68.65(10)
C7 Fe1 C16 107.16(11)
C11 Fe1 C16 118.37(12)
C8 Fe1 C16 127.36(11)
C7 Fe1 C10 68.96(10)
C11 Fe1 C10 40.81(10)
C8 Fe1 C10 68.44(11)
C16 Fe1 C10 152.61(13)
C7 Fe1 C12 117.82(11)
C11 Fe1 C12 151.82(12)
C8 Fe1 C12 108.04(11)
C16 Fe1 C12 40.04(13)
C10 Fe1 C12 166.16(13)
C7 Fe1 C13 152.42(11)
C11 Fe1 C13 165.80(11)
C8 Fe1 C13 119.19(11)
C16 Fe1 C13 67.67(13)
C10 Fe1 C13 128.31(12)
C12 Fe1 C13 40.61(12)
C7 Fe1 C15 126.89(11)
C11 Fe1 C15 107.82(12)
C8 Fe1 C15 164.98(11)
C16 Fe1 C15 40.30(11)
C10 Fe1 C15 119.11(12)
C12 Fe1 C15 67.74(12)
C13 Fe1 C15 67.74(12)
C7 Fe1 C9 68.61(10)
C11 Fe1 C9 68.23(11)
C8 Fe1 C9 40.53(10)
C16 Fe1 C9 165.47(12)
C10 Fe1 C9 40.39(11)
C12 Fe1 C9 128.45(13)
C13 Fe1 C9 109.23(11)
C15 Fe1 C9 153.19(12)
C7 Fe1 C14 165.10(11)
C11 Fe1 C14 127.79(11)
C8 Fe1 C14 153.17(11)
C16 Fe1 C14 67.64(11)
C10 Fe1 C14 108.80(11)
C12 Fe1 C14 67.90(11)
C13 Fe1 C14 40.26(12)
C15 Fe1 C14 40.26(12)
C9 Fe1 C14 119.90(11)
O1 C1 C2 126.2(2)
O1 C1 C6 122.6(2)
C2 C1 C6 111.23(19)
C3 C2 N1 116.3(2)
C3 C2 C1 123.5(2)
N1 C2 C1 120.2(2)
C2 C3 C4 120.0(2)
C2 C3 H3 120.0
C4 C3 H3 120.0
C3 C4 C5 121.2(2)
C3 C4 N2 118.8(2)
C5 C4 N2 120.0(2)
C6 C5 C4 118.4(2)
C6 C5 H5A 120.8
C4 C5 H5A 120.8
C5 C6 C1 125.4(2)
C5 C6 N3 117.5(2)
C1 C6 N3 117.1(2)
C8 C7 C11 107.4(2)
C8 C7 C17 126.2(2)
C11 C7 C17 126.4(2)
C8 C7 Fe1 69.78(13)
C11 C7 Fe1 69.69(14)
C17 C7 Fe1 126.10(16)
C9 C8 C7 108.1(2)
C9 C8 Fe1 70.18(14)
C7 C8 Fe1 69.22(13)
C9 C8 H8 125.9
C7 C8 H8 125.9
Fe1 C8 H8 125.9
C10 C9 C8 108.5(2)
C10 C9 Fe1 69.55(15)
C8 C9 Fe1 69.29(14)
C10 C9 H9 125.8
C8 C9 H9 125.8
Fe1 C9 H9 125.8
C9 C10 C11 107.9(2)
C9 C10 Fe1 70.05(14)
C11 C10 Fe1 69.33(14)
C9 C10 H10 126.1
C11 C10 H10 126.1
Fe1 C10 H10 126.1
C10 C11 C7 108.1(2)
C10 C11 Fe1 69.86(14)
C7 C11 Fe1 69.27(13)
C10 C11 H11 125.9
C7 C11 H11 125.9
Fe1 C11 H11 125.9
C16 C12 C13 107.6(3)
C16 C12 Fe1 69.68(16)
C13 C12 Fe1 69.79(15)
C16 C12 H12 126.2
C13 C12 H12 126.2
Fe1 C12 H12 126.2
C14 C13 C12 107.9(3)
C14 C13 Fe1 70.07(15)
C12 C13 Fe1 69.60(16)
C14 C13 H13 126.1
C12 C13 H13 126.1
Fe1 C13 H13 126.1
C13 C14 C15 107.9(3)
C13 C14 Fe1 69.67(15)
C15 C14 Fe1 69.69(15)
C13 C14 H14 126.0
C15 C14 H14 126.0
Fe1 C14 H14 126.0
C16 C15 C14 107.7(3)
C16 C15 Fe1 69.43(16)
C14 C15 Fe1 70.05(16)
C16 C15 H15 126.1
C14 C15 H15 126.1
Fe1 C15 H15 126.1
C12 C16 C15 108.8(3)
C12 C16 Fe1 70.28(16)
C15 C16 Fe1 70.27(15)
C12 C16 H16 125.6
C15 C16 H16 125.6
Fe1 C16 H16 125.6
N4 C17 C7 110.39(19)
N4 C17 H17A 109.6
C7 C17 H17A 109.6
N4 C17 H17B 109.6
C7 C17 H17B 109.6
H17A C17 H17B 108.1
C19 C18 N4 107.3(2)
C19 C18 H18 126.4
N4 C18 H18 126.4
C18 C19 N5 107.7(2)
C18 C19 H19 126.1
N5 C19 H19 126.1
N4 C20 N5 108.7(2)
N4 C20 H20 125.6
N5 C20 H20 125.6
N5 C21 C22 111.6(3)
N5 C21 H21A 109.3
C22 C21 H21A 109.3
N5 C21 H21B 109.3
C22 C21 H21B 109.3
H21A C21 H21B 108.0
C21 C22 H22A 109.5
C21 C22 H22B 109.5
H22A C22 H22B 109.5
C21 C22 H22C 109.5
H22A C22 H22C 109.5
H22B C22 H22C 109.5
O2 N1 O3 120.9(3)
O2 N1 C2 120.6(2)
O3 N1 C2 118.6(2)
O4 N2 O5 122.7(2)
O4 N2 C4 118.5(2)
O5 N2 C4 118.8(2)
O6 N3 O7 123.9(3)
O6 N3 C6 118.2(2)
O7 N3 C6 117.8(2)
C20 N4 C18 108.3(2)
C20 N4 C17 125.41(19)
C18 N4 C17 126.2(2)
C20 N5 C19 107.9(2)
C20 N5 C21 125.7(2)
C19 N5 C21 126.3(2)

loop_
_geom_bond_atom_site_label_1
_geom_bond_atom_site_label_2
_geom_bond_distance
Fe1 C7 2.025(2)
Fe1 C11 2.031(2)
Fe1 C8 2.033(2)
Fe1 C16 2.033(3)
Fe1 C10 2.038(2)
Fe1 C12 2.041(3)
Fe1 C13 2.043(3)
Fe1 C15 2.044(3)
Fe1 C9 2.045(3)
Fe1 C14 2.048(3)
C1 O1 1.231(3)
C1 C2 1.451(3)
C1 C6 1.454(3)
C2 C3 1.369(3)
C2 N1 1.450(3)
C3 C4 1.373(3)
C3 H3 0.9300
C4 C5 1.389(3)
C4 N2 1.440(3)
C5 C6 1.353(3)
C5 H5A 0.9300
C6 N3 1.462(3)
C7 C8 1.421(3)
C7 C11 1.422(3)
C7 C17 1.494(3)
C8 C9 1.412(4)
C8 H8 0.9800
C9 C10 1.409(4)
C9 H9 0.9800
C10 C11 1.419(4)
C10 H10 0.9800
C11 H11 0.9800
C12 C16 1.395(5)
C12 C13 1.417(4)
C12 H12 0.9800
C13 C14 1.408(4)
C13 H13 0.9800
C14 C15 1.408(4)
C14 H14 0.9800
C15 C16 1.404(4)
C15 H15 0.9800
C16 H16 0.9800
C17 N4 1.483(3)
C17 H17A 0.9700
C17 H17B 0.9700
C18 C19 1.331(4)
C18 N4 1.370(3)
C18 H18 0.9300
C19 N5 1.373(3)
C19 H19 0.9300
C20 N4 1.326(3)
C20 N5 1.328(3)
C20 H20 0.9300
C21 N5 1.470(3)
C21 C22 1.500(4)
C21 H21A 0.9700
C21 H21B 0.9700
C22 H22A 0.9600
C22 H22B 0.9600
C22 H22C 0.9600
O2 N1 1.204(3)
O3 N1 1.208(3)
O4 N2 1.226(3)
O5 N2 1.231(3)
O6 N3 1.202(3)
O7 N3 1.215(3)
